data_2106211
loop_
_publ_author_name
'Ryan, R.R.'
'Penneman, R.A.'

_publ_section_title
;
 The Crystal Structure of Ammonium Heptafluorocerate(IV) Monohydrate,
 Hydrogen Bonding to the Dimer Ce2 F14(6-)
;
_journal_name_full 'Acta Crystallographica B (24,1968-38,1982)'
_journal_page_first 1939
_journal_page_last 1943
_journal_volume 27
_journal_year 1971
_chemical_formula_sum 'Ce F7 H14 N3 O'
_chemical_name_systematic '(N H4)3 Ce F7 (H2 O)'
_space_group_IT_number 14
_symmetry_space_group_name_Hall '-P 2yn'
_symmetry_space_group_name_H-M 'P 1 21/n 1'
_cell_angle_alpha 90
_cell_angle_beta 95.704
_cell_angle_gamma 90
_cell_formula_units_Z 4
_cell_length_a 11.064
_cell_length_b 12.104
_cell_length_c 7.134
_cell_volume 950.645
_citation_journal_id_ASTM ACBCAR
_cod_data_source_file Ryan_ACBCAR_1971_135.cif
_cod_data_source_block H14Ce1F7N3O1
_cod_original_cell_volume 950.6453
_cod_original_sg_symbol_Hall '-P 2ybc (x-z,y,z)'
_cod_original_formula_sum 'H14 Ce1 F7 N3 O1'
_cod_database_code 2106211

loop_
_symmetry_equiv_pos_as_xyz
x,y,z
-x+1/2,y+1/2,-z+1/2
-x,-y,-z
x-1/2,-y-1/2,z-1/2

loop_
_atom_site_label
_atom_site_type_symbol
_atom_site_fract_x
_atom_site_fract_y
_atom_site_fract_z
_atom_site_occupancy
_atom_site_U_iso_or_equiv
H6 H+1 0.962 0.342 0.762 1 0.0
H12 H+1 0.42 0.414 0.886 1 0.0
H3 H+1 0.263 0.326 0.437 1 0.0
H5 H+1 0.942 0.411 0.671 1 0.0
Ce1 Ce+4 0.60388 0.36477 0.51868 1 0.0
F3 F-1 0.6792 0.4264 0.7943 1 0.0
F7 F-1 0.7089 0.2167 0.5345 1 0.0
N1 N-3 0.2025 0.3287 0.4775 1 0.0
H2 H+1 0.156 0.32 0.398 1 0.0
H9 H+1 0.84 0.42 0 1 0.0
H14 H+1 0.358 0.343 0.003 1 0.0
F1 F-1 0.4459 0.4698 0.6346 1 0.0
F2 F-1 0.7834 0.4429 0.4753 1 0.0
N2 N-3 0.8656 0.4179 0.1173 1 0.0
F5 F-1 0.4359 0.2955 0.3702 1 0.0
H8 H+1 0.906 0.469 0.15 1 0.0
O1 O-2 0.9848 0.4082 0.7215 1 0.0
H13 H+1 0.467 0.372 0.066 1 0.0
H1 H+1 0.201 0.402 0.509 1 0.0
H7 H+1 0.814 0.406 0.194 1 0.0
F4 F-1 0.6353 0.3365 0.2144 1 0.0
H4 H+1 0.193 0.289 0.586 1 0.0
N3 N-3 0.4113 0.3961 0.004 1 0.0
H11 H+1 0.386 0.464 0.079 1 0.0
H10 H+1 0.921 0.355 0.137 1 0.0
F6 F-1 0.5189 0.2538 0.7244 1 0.0
